data_1546363
loop_
_publ_author_name
'Xie, Changmin'
'Luo, Jisheng'
'Zhang, Yan'
'Zhu, Lili'
'Hong, Ran'

_publ_section_title
;
 A Chiral Pentenolide-Based Unified Strategy toward Dihydrocorynantheal,
 Dihydrocorynantheol, Protoemetine, Protoemetinol, and Yohimbane.
;
_journal_issue 13
_journal_name_full 'Organic letters'
_journal_page_first 3592
_journal_page_last 3595
_journal_paper_doi 10.1021/acs.orglett.7b01573
_journal_volume 19
_journal_year 2017
_chemical_absolute_configuration unk
_chemical_formula_sum 'C19 H22 N2'
_chemical_formula_weight 278.38
_chemical_name_systematic
; 
 ? 
;
_space_group_crystal_system monoclinic
_space_group_IT_number 4
_space_group_name_Hall 'P 2yb'
_space_group_name_H-M_alt 'P 1 21 1'
_symmetry_space_group_name_Hall 'P 2yb'
_symmetry_space_group_name_H-M 'P 1 21 1'
_atom_sites_solution_hydrogens mixed
_audit_creation_method SHELXL-2013
_cell_angle_alpha 90
_cell_angle_beta 97.758(7)
_cell_angle_gamma 90
_cell_formula_units_Z 2
_cell_length_a 6.8230(19)
_cell_length_b 7.936(2)
_cell_length_c 14.340(4)
_cell_measurement_reflns_used 814
_cell_measurement_temperature 293(2)
_cell_measurement_theta_max 38.415
_cell_measurement_theta_min 5.734
_cell_volume 769.4(4)
_computing_cell_refinement 'Bruker SMART'
_computing_data_collection 'Bruker SMART'
_computing_data_reduction 'Bruker SHELXTL'
_computing_molecular_graphics 'Bruker SHELXTL'
_computing_publication_material 'Bruker SHELXTL'
_computing_structure_refinement 'SHELXL-2013 (Sheldrick, 2013)'
_computing_structure_solution 'Bruker SHELXTL'
_diffrn_ambient_temperature 293(2)
_diffrn_measured_fraction_theta_full 0.971
_diffrn_measured_fraction_theta_max 0.999
_diffrn_measurement_device_type 'CCD area detector'
_diffrn_measurement_method 'phi and omega scans'
_diffrn_radiation_type MoK\a
_diffrn_radiation_wavelength 0.71073
_diffrn_reflns_av_R_equivalents 0.0356
_diffrn_reflns_av_unetI/netI 0.0538
_diffrn_reflns_Laue_measured_fraction_full 0.971
_diffrn_reflns_Laue_measured_fraction_max 0.999
_diffrn_reflns_limit_h_max 8
_diffrn_reflns_limit_h_min -8
_diffrn_reflns_limit_k_max 9
_diffrn_reflns_limit_k_min -9
_diffrn_reflns_limit_l_max 17
_diffrn_reflns_limit_l_min -12
_diffrn_reflns_number 4268
_diffrn_reflns_point_group_measured_fraction_full 0.953
_diffrn_reflns_point_group_measured_fraction_max 0.979
_diffrn_reflns_theta_full 25.242
_diffrn_reflns_theta_max 24.998
_diffrn_reflns_theta_min 2.867
_exptl_absorpt_coefficient_mu 0.071
_exptl_absorpt_correction_T_max 0.7456
_exptl_absorpt_correction_T_min 0.6374
_exptl_absorpt_correction_type multi-scan
_exptl_absorpt_process_details sadabs
_exptl_crystal_colour colorless
_exptl_crystal_density_diffrn 1.202
_exptl_crystal_description prismatic
_exptl_crystal_F_000 300
_exptl_crystal_size_max 0.220
_exptl_crystal_size_mid 0.170
_exptl_crystal_size_min 0.100
_refine_diff_density_max 0.128
_refine_diff_density_min -0.104
_refine_diff_density_rms 0.028
_refine_ls_abs_structure_details
; 
 Flack x determined using 698 quotients [(I+)-(I-)]/[(I+)+(I-)] 
 (Parsons and Flack (2004), Acta Cryst. A60, s61). 
;
_refine_ls_abs_structure_Flack 0.4(10)
_refine_ls_extinction_method none
_refine_ls_goodness_of_fit_ref 1.036
_refine_ls_hydrogen_treatment mixed
_refine_ls_matrix_type full
_refine_ls_number_parameters 194
_refine_ls_number_reflns 2656
_refine_ls_number_restraints 1
_refine_ls_restrained_S_all 1.036
_refine_ls_R_factor_all 0.0767
_refine_ls_R_factor_gt 0.0551
_refine_ls_shift/su_max 0.000
_refine_ls_shift/su_mean 0.000
_refine_ls_structure_factor_coef Fsqd
_refine_ls_weighting_details 'w=1/[\s^2^(Fo^2^)+(0.0557P)^2^] where P=(Fo^2^+2Fc^2^)/3'
_refine_ls_weighting_scheme calc
_refine_ls_wR_factor_gt 0.1155
_refine_ls_wR_factor_ref 0.1263
_reflns_Friedel_coverage 0.818
_reflns_Friedel_fraction_full 0.931
_reflns_Friedel_fraction_max 0.957
_reflns_number_gt 1991
_reflns_number_total 2656
_reflns_threshold_expression 'I > 2\s(I)'
_cod_data_source_file cd17018.cif
_cod_data_source_block cd17018
_cod_depositor_comments 'Adding full bibliography for 1546362--1546364.cif.'
_cod_original_cell_volume 769.3(4)
_cod_database_code 1546363
_shelx_space_group_comment
; 
The symmetry employed for this shelxl refinement is uniquely defined 
by the following loop, which should always be used as a source of 
symmetry information in preference to the above space-group names. 
They are only intended as comments. 
;
_shelx_estimated_absorpt_t_min 0.985
_shelx_estimated_absorpt_t_max 0.993
_shelxl_version_number 2013-4

loop_
_space_group_symop_operation_xyz
'x, y, z'
'-x, y+1/2, -z'

loop_
_atom_site_label
_atom_site_type_symbol
_atom_site_fract_x
_atom_site_fract_y
_atom_site_fract_z
_atom_site_U_iso_or_equiv
_atom_site_adp_type
_atom_site_occupancy
_atom_site_site_symmetry_order
_atom_site_calc_flag
_atom_site_refinement_flags_posn
_atom_site_refinement_flags_adp
N1 N 0.9270(5) 0.3832(4) 0.4574(2) 0.0572(9) Uani 1 1 d . .
N2 N 0.5251(4) 0.5595(4) 0.2874(2) 0.0635(9) Uani 1 1 d . .
C1 C 0.9495(6) 0.4235(4) 0.5518(3) 0.0554(10) Uani 1 1 d . .
C2 C 1.0980(6) 0.3865(5) 0.6239(3) 0.0709(12) Uani 1 1 d . .
H2 H 1.2080 0.3238 0.6133 0.085 Uiso 1 1 calc R U
C3 C 1.0774(8) 0.4455(6) 0.7117(3) 0.0825(13) Uani 1 1 d . .
H3 H 1.1764 0.4231 0.7614 0.099 Uiso 1 1 calc R U
C4 C 0.9141(9) 0.5374(6) 0.7288(3) 0.0880(15) Uani 1 1 d . .
H4 H 0.9041 0.5740 0.7896 0.106 Uiso 1 1 calc R U
C5 C 0.7667(7) 0.5750(5) 0.6573(3) 0.0739(13) Uani 1 1 d . .
H5 H 0.6570 0.6369 0.6692 0.089 Uiso 1 1 calc R U
C6 C 0.7830(6) 0.5196(4) 0.5663(3) 0.0555(10) Uani 1 1 d . .
C7 C 0.6623(5) 0.5346(4) 0.4779(3) 0.0561(10) Uani 1 1 d . .
C8 C 0.4680(6) 0.6205(5) 0.4502(3) 0.0723(13) Uani 1 1 d . .
H8A H 0.3789 0.5942 0.4955 0.087 Uiso 1 1 calc R U
H8B H 0.4872 0.7416 0.4501 0.087 Uiso 1 1 calc R U
C9 C 0.3794(5) 0.5633(5) 0.3544(3) 0.0765(13) Uani 1 1 d . .
H9A H 0.3242 0.4514 0.3590 0.092 Uiso 1 1 calc R U
H9B H 0.2721 0.6386 0.3307 0.092 Uiso 1 1 calc R U
C10 C 0.6790(5) 0.4319(5) 0.3131(3) 0.0568(10) Uani 1 1 d . .
H10 H 0.6184 0.3202 0.3033 0.068 Uiso 1 1 calc R U
C11 C 0.7532(5) 0.4509(4) 0.4143(3) 0.0503(9) Uani 1 1 d . .
C12 C 0.8358(5) 0.4496(5) 0.2478(3) 0.0593(10) Uani 1 1 d . .
H12A H 0.8945 0.5609 0.2550 0.071 Uiso 1 1 calc R U
H12B H 0.9396 0.3673 0.2649 0.071 Uiso 1 1 calc R U
C13 C 0.4304(5) 0.5312(6) 0.1928(3) 0.0787(13) Uani 1 1 d . .
H13A H 0.3271 0.6146 0.1776 0.094 Uiso 1 1 calc R U
H13B H 0.3684 0.4209 0.1894 0.094 Uiso 1 1 calc R U
C14 C 0.5726(6) 0.5406(5) 0.1204(3) 0.0690(11) Uani 1 1 d . .
H14 H 0.6238 0.6560 0.1208 0.083 Uiso 1 1 calc R U
C15 C 0.7475(5) 0.4234(5) 0.1464(3) 0.0646(11) Uani 1 1 d . .
H15 H 0.6985 0.3073 0.1400 0.078 Uiso 1 1 calc R U
C16 C 0.9003(7) 0.4461(7) 0.0787(3) 0.0861(13) Uani 1 1 d . .
H16A H 0.9746 0.5488 0.0946 0.103 Uiso 1 1 calc R U
H16B H 0.9925 0.3525 0.0860 0.103 Uiso 1 1 calc R U
C17 C 0.8064(8) 0.4551(8) -0.0210(3) 0.1003(17) Uani 1 1 d . .
H17 H 0.8869 0.4427 -0.0680 0.120 Uiso 1 1 calc R U
C18 C 0.6173(9) 0.4796(7) -0.0464(4) 0.1016(17) Uani 1 1 d . .
H18 H 0.5707 0.4824 -0.1104 0.122 Uiso 1 1 calc R U
C19 C 0.4722(8) 0.5032(7) 0.0214(3) 0.0919(15) Uani 1 1 d . .
H19A H 0.3929 0.4019 0.0225 0.110 Uiso 1 1 calc R U
H19B H 0.3840 0.5954 0.0001 0.110 Uiso 1 1 calc R U
H1A H 1.003(6) 0.323(6) 0.435(3) 0.072(14) Uiso 1 1 d . .

loop_
_atom_site_aniso_label
_atom_site_aniso_U_11
_atom_site_aniso_U_22
_atom_site_aniso_U_33
_atom_site_aniso_U_23
_atom_site_aniso_U_13
_atom_site_aniso_U_12
N1 0.054(2) 0.049(2) 0.073(2) 0.0048(17) 0.0244(17) 0.0171(17)
N2 0.0390(16) 0.058(2) 0.092(2) 0.0009(18) 0.0039(16) 0.0030(16)
C1 0.064(2) 0.0355(19) 0.071(3) 0.0070(19) 0.024(2) 0.0024(19)
C2 0.075(3) 0.058(3) 0.082(3) 0.008(2) 0.018(2) 0.012(2)
C3 0.104(4) 0.065(3) 0.077(3) 0.003(3) 0.010(3) 0.002(3)
C4 0.125(4) 0.064(3) 0.080(3) -0.002(3) 0.029(3) 0.002(3)
C5 0.088(3) 0.045(2) 0.097(4) -0.001(2) 0.045(3) 0.000(2)
C6 0.063(2) 0.0355(19) 0.075(3) 0.003(2) 0.034(2) -0.0008(19)
C7 0.049(2) 0.037(2) 0.088(3) 0.004(2) 0.030(2) 0.0026(19)
C8 0.054(3) 0.056(2) 0.112(4) 0.000(2) 0.032(3) 0.007(2)
C9 0.041(2) 0.062(3) 0.129(4) -0.005(3) 0.023(2) 0.003(2)
C10 0.0430(19) 0.0381(19) 0.092(3) 0.003(2) 0.0180(19) 0.0013(18)
C11 0.0423(18) 0.0377(18) 0.074(3) 0.006(2) 0.0186(17) 0.0047(17)
C12 0.0463(19) 0.057(2) 0.075(2) 0.004(2) 0.0087(18) 0.005(2)
C13 0.043(2) 0.069(3) 0.121(4) 0.008(3) -0.003(2) 0.002(2)
C14 0.056(2) 0.058(3) 0.088(3) 0.003(2) -0.008(2) -0.008(2)
C15 0.055(2) 0.061(2) 0.077(3) 0.004(2) 0.006(2) -0.003(2)
C16 0.081(3) 0.104(4) 0.074(3) 0.010(3) 0.011(2) -0.003(3)
C17 0.102(4) 0.120(5) 0.078(3) 0.016(3) 0.012(3) -0.004(4)
C18 0.110(4) 0.105(4) 0.083(3) 0.017(3) -0.011(3) -0.014(3)
C19 0.079(3) 0.087(3) 0.102(4) 0.013(3) -0.015(3) -0.001(3)

loop_
_atom_type_symbol
_atom_type_description
_atom_type_scat_dispersion_real
_atom_type_scat_dispersion_imag
_atom_type_scat_source
C C 0.0033 0.0016 'International Tables Vol C Tables 4.2.6.8 and 6.1.1.4'
H H 0.0000 0.0000 'International Tables Vol C Tables 4.2.6.8 and 6.1.1.4'
N N 0.0061 0.0033 'International Tables Vol C Tables 4.2.6.8 and 6.1.1.4'

loop_
_geom_angle_atom_site_label_1
_geom_angle_atom_site_label_2
_geom_angle_atom_site_label_3
_geom_angle
C11 N1 C1 109.1(3)
C11 N1 H1A 128(3)
C1 N1 H1A 123(3)
C13 N2 C10 110.1(3)
C13 N2 C9 111.2(3)
C10 N2 C9 111.9(3)
C2 C1 N1 131.3(3)
C2 C1 C6 122.1(4)
N1 C1 C6 106.6(3)
C3 C2 C1 117.5(4)
C3 C2 H2 121.3
C1 C2 H2 121.3
C2 C3 C4 121.9(4)
C2 C3 H3 119.0
C4 C3 H3 119.0
C5 C4 C3 120.8(4)
C5 C4 H4 119.6
C3 C4 H4 119.6
C4 C5 C6 119.2(4)
C4 C5 H5 120.4
C6 C5 H5 120.4
C5 C6 C1 118.5(4)
C5 C6 C7 134.3(4)
C1 C6 C7 107.3(3)
C11 C7 C6 107.4(3)
C11 C7 C8 121.2(3)
C6 C7 C8 131.4(3)
C9 C8 C7 109.9(3)
C9 C8 H8A 109.7
C7 C8 H8A 109.7
C9 C8 H8B 109.7
C7 C8 H8B 109.7
H8A C8 H8B 108.2
N2 C9 C8 112.4(3)
N2 C9 H9A 109.1
C8 C9 H9A 109.1
N2 C9 H9B 109.1
C8 C9 H9B 109.1
H9A C9 H9B 107.9
N2 C10 C11 108.3(3)
N2 C10 C12 108.7(3)
C11 C10 C12 114.8(3)
N2 C10 H10 108.3
C11 C10 H10 108.3
C12 C10 H10 108.3
C7 C11 N1 109.7(3)
C7 C11 C10 126.0(3)
N1 C11 C10 124.3(3)
C15 C12 C10 110.9(3)
C15 C12 H12A 109.5
C10 C12 H12A 109.5
C15 C12 H12B 109.5
C10 C12 H12B 109.5
H12A C12 H12B 108.0
N2 C13 C14 113.0(3)
N2 C13 H13A 109.0
C14 C13 H13A 109.0
N2 C13 H13B 109.0
C14 C13 H13B 109.0
H13A C13 H13B 107.8
C13 C14 C19 112.4(4)
C13 C14 C15 110.9(3)
C19 C14 C15 110.5(3)
C13 C14 H14 107.6
C19 C14 H14 107.6
C15 C14 H14 107.6
C12 C15 C14 110.5(3)
C12 C15 C16 112.2(3)
C14 C15 C16 110.6(4)
C12 C15 H15 107.8
C14 C15 H15 107.8
C16 C15 H15 107.8
C17 C16 C15 111.9(4)
C17 C16 H16A 109.2
C15 C16 H16A 109.2
C17 C16 H16B 109.2
C15 C16 H16B 109.2
H16A C16 H16B 107.9
C18 C17 C16 123.8(5)
C18 C17 H17 118.1
C16 C17 H17 118.1
C17 C18 C19 123.7(5)
C17 C18 H18 118.2
C19 C18 H18 118.2
C18 C19 C14 112.3(4)
C18 C19 H19A 109.2
C14 C19 H19A 109.2
C18 C19 H19B 109.2
C14 C19 H19B 109.2
H19A C19 H19B 107.9

loop_
_geom_bond_atom_site_label_1
_geom_bond_atom_site_label_2
_geom_bond_distance
N1 C11 1.370(5)
N1 C1 1.379(5)
N1 H1A 0.80(5)
N2 C13 1.440(5)
N2 C10 1.469(4)
N2 C9 1.473(5)
C1 C2 1.378(5)
C1 C6 1.407(5)
C2 C3 1.369(6)
C2 H2 0.9300
C3 C4 1.381(6)
C3 H3 0.9300
C4 C5 1.369(6)
C4 H4 0.9300
C5 C6 1.396(5)
C5 H5 0.9300
C6 C7 1.420(5)
C7 C11 1.345(5)
C7 C8 1.496(5)
C8 C9 1.495(5)
C8 H8A 0.9700
C8 H8B 0.9700
C9 H9A 0.9700
C9 H9B 0.9700
C10 C11 1.480(5)
C10 C12 1.520(5)
C10 H10 0.9800
C12 C15 1.511(5)
C12 H12A 0.9700
C12 H12B 0.9700
C13 C14 1.515(6)
C13 H13A 0.9700
C13 H13B 0.9700
C14 C19 1.520(6)
C14 C15 1.520(5)
C14 H14 0.9800
C15 C16 1.528(6)
C15 H15 0.9800
C16 C17 1.488(6)
C16 H16A 0.9700
C16 H16B 0.9700
C17 C18 1.307(7)
C17 H17 0.9300
C18 C19 1.491(7)
C18 H18 0.9300
C19 H19A 0.9700
C19 H19B 0.9700

loop_
_geom_torsion_atom_site_label_1
_geom_torsion_atom_site_label_2
_geom_torsion_atom_site_label_3
_geom_torsion_atom_site_label_4
_geom_torsion
C11 N1 C1 C2 -179.5(4)
C11 N1 C1 C6 -0.1(4)
N1 C1 C2 C3 180.0(4)
C6 C1 C2 C3 0.6(6)
C1 C2 C3 C4 0.7(7)
C2 C3 C4 C5 -1.0(7)
C3 C4 C5 C6 0.0(6)
C4 C5 C6 C1 1.3(5)
C4 C5 C6 C7 179.9(4)
C2 C1 C6 C5 -1.6(5)
N1 C1 C6 C5 178.9(3)
C2 C1 C6 C7 179.4(4)
N1 C1 C6 C7 -0.1(4)
C5 C6 C7 C11 -178.5(4)
C1 C6 C7 C11 0.2(4)
C5 C6 C7 C8 0.7(7)
C1 C6 C7 C8 179.5(3)
C11 C7 C8 C9 13.4(5)
C6 C7 C8 C9 -165.8(4)
C13 N2 C9 C8 -170.5(3)
C10 N2 C9 C8 65.9(4)
C7 C8 C9 N2 -44.8(5)
C13 N2 C10 C11 -172.3(3)
C9 N2 C10 C11 -48.1(4)
C13 N2 C10 C12 62.4(4)
C9 N2 C10 C12 -173.4(3)
C6 C7 C11 N1 -0.3(4)
C8 C7 C11 N1 -179.6(3)
C6 C7 C11 C10 179.3(3)
C8 C7 C11 C10 0.0(5)
C1 N1 C11 C7 0.2(4)
C1 N1 C11 C10 -179.4(3)
N2 C10 C11 C7 17.1(5)
C12 C10 C11 C7 138.8(4)
N2 C10 C11 N1 -163.3(3)
C12 C10 C11 N1 -41.7(5)
N2 C10 C12 C15 -60.2(4)
C11 C10 C12 C15 178.4(3)
C10 N2 C13 C14 -60.1(5)
C9 N2 C13 C14 175.3(4)
N2 C13 C14 C19 177.6(3)
N2 C13 C14 C15 53.4(5)
C10 C12 C15 C14 54.1(4)
C10 C12 C15 C16 178.1(4)
C13 C14 C15 C12 -49.6(4)
C19 C14 C15 C12 -174.8(3)
C13 C14 C15 C16 -174.4(4)
C19 C14 C15 C16 60.4(5)
C12 C15 C16 C17 -168.3(4)
C14 C15 C16 C17 -44.5(6)
C15 C16 C17 C18 14.6(8)
C16 C17 C18 C19 0.6(10)
C17 C18 C19 C14 14.7(9)
C13 C14 C19 C18 -168.9(5)
C15 C14 C19 C18 -44.5(6)
